data_7709861
loop_
_publ_author_name
'Xin, Shu-Sheng'
'Deng, Yan-Ling'
'Pan, Chun-Yang'

_publ_section_title
;
 The crystal structure and oxygen reduction reaction of Ni(ii)-complex
 templated borate-sulfate and borate
;
_journal_name_full 'Dalton Transactions'
_journal_paper_doi 10.1039/D2DT00213B
_journal_year 2022
_chemical_formula_moiety 'C24 H36 N12 Ni, O4 S, 4(B H3 O3)'
_chemical_formula_sum 'C24 H48 B4 N12 Ni O16 S'
_chemical_formula_weight 894.75
_space_group_crystal_system tetragonal
_space_group_IT_number 85
_space_group_name_Hall '-P 4a'
_space_group_name_H-M_alt 'P 4/n :2'
_atom_sites_solution_hydrogens geom
_atom_sites_solution_primary dual
_audit_block_doi 10.5517/ccdc.csd.cc29c1wm
_audit_creation_date 2021-01-23
_audit_creation_method
;
Olex2 1.3
(compiled 2020.11.12 svn.r5f609507 for OlexSys, GUI svn.r6226)
;
_audit_update_record
;
2021-12-02 deposited with the CCDC.	2022-03-11 downloaded from the CCDC.
;
_cell_angle_alpha 90
_cell_angle_beta 90
_cell_angle_gamma 90
_cell_formula_units_Z 4
_cell_length_a 20.8015(5)
_cell_length_b 20.8015(5)
_cell_length_c 9.7315(2)
_cell_measurement_reflns_used 9868
_cell_measurement_temperature 150.0
_cell_measurement_theta_max 26.23
_cell_measurement_theta_min 2.77
_cell_volume 4210.84(17)
_computing_cell_refinement 'SAINT v8.37A (Bruker, 2015)'
_computing_data_reduction 'SAINT v8.37A (Bruker, 2015)'
_computing_molecular_graphics 'Olex2 1.3 (Dolomanov et al., 2009)'
_computing_publication_material 'Olex2 1.3 (Dolomanov et al., 2009)'
_computing_structure_refinement 'SHELXL 2018/3 (Sheldrick, 2015)'
_computing_structure_solution 'SHELXT 2014/5 (Sheldrick, 2014)'
_diffrn_ambient_temperature 150.0
_diffrn_measured_fraction_theta_full 0.999
_diffrn_measured_fraction_theta_max 0.999
_diffrn_measurement_device_type 'Bruker APEX-II CCD'
_diffrn_measurement_method '\f and \w scans'
_diffrn_radiation_type MoK\a
_diffrn_radiation_wavelength 0.71073
_diffrn_reflns_av_R_equivalents 0.0436
_diffrn_reflns_av_unetI/netI 0.0149
_diffrn_reflns_Laue_measured_fraction_full 0.999
_diffrn_reflns_Laue_measured_fraction_max 0.999
_diffrn_reflns_limit_h_max 26
_diffrn_reflns_limit_h_min -26
_diffrn_reflns_limit_k_max 26
_diffrn_reflns_limit_k_min -26
_diffrn_reflns_limit_l_max 11
_diffrn_reflns_limit_l_min -12
_diffrn_reflns_number 61995
_diffrn_reflns_point_group_measured_fraction_full 0.999
_diffrn_reflns_point_group_measured_fraction_max 0.999
_diffrn_reflns_theta_full 25.242
_diffrn_reflns_theta_max 26.381
_diffrn_reflns_theta_min 2.093
_diffrn_source_current 30.0
_diffrn_source_power 1.5
_diffrn_source_voltage 50.0
_diffrn_standards_number 0
_exptl_absorpt_coefficient_mu 0.588
_exptl_absorpt_correction_T_max 0.0276
_exptl_absorpt_correction_T_min 0.0111
_exptl_absorpt_correction_type multi-scan
_exptl_absorpt_process_details
;
SADABS-2016/2 (Bruker,2016/2) was used for absorption correction.
wR2(int) was 0.0645 before and 0.0586 after correction.
The Ratio of minimum to maximum transmission is 0.4022.
The \l/2 correction factor is Not present.
;
_exptl_crystal_colour colourless
_exptl_crystal_colour_primary colourless
_exptl_crystal_density_diffrn 1.411
_exptl_crystal_description block
_exptl_crystal_F_000 1872
_refine_diff_density_max 0.304
_refine_diff_density_min -0.322
_refine_diff_density_rms 0.040
_refine_ls_extinction_method none
_refine_ls_goodness_of_fit_ref 1.028
_refine_ls_hydrogen_treatment constr
_refine_ls_matrix_type full
_refine_ls_number_parameters 285
_refine_ls_number_reflns 4315
_refine_ls_number_restraints 0
_refine_ls_restrained_S_all 1.028
_refine_ls_R_factor_all 0.0520
_refine_ls_R_factor_gt 0.0370
_refine_ls_shift/su_max 0.001
_refine_ls_shift/su_mean 0.000
_refine_ls_structure_factor_coef Fsqd
_refine_ls_weighting_details 'w=1/[\s^2^(Fo^2^)+(0.0516P)^2^+1.7035P] where P=(Fo^2^+2Fc^2^)/3'
_refine_ls_weighting_scheme calc
_refine_ls_wR_factor_gt 0.0969
_refine_ls_wR_factor_ref 0.1093
_reflns_Friedel_coverage 0.000
_reflns_number_gt 3324
_reflns_number_total 4315
_reflns_threshold_expression 'I > 2\s(I)'
_cod_data_source_file d2dt00213b2.cif
_cod_data_source_block mo_0121_2_0m
_cod_original_cell_volume 4210.8(2)
_cod_original_sg_symbol_H-M 'P 4/n'
_cod_database_code 7709861
_shelx_shelxl_version_number 2018/3
_shelx_space_group_comment
;
The symmetry employed for this shelxl refinement is uniquely defined
by the following loop, which should always be used as a source of
symmetry information in preference to the above space-group names.
They are only intended as comments.
;
_olex2_refinement_description
;
1. Fixed Uiso
 At 1.2 times of:
  All C(H) groups
 At 1.5 times of:
  All C(H,H,H) groups, All O(H) groups
2. Others
 Fixed Sof: O2(0.375) O2A(0.375)
3.a Aromatic/amide H refined with riding coordinates:
 C2(H2), C4(H4), C6(H6), C7(H7), C8(H8), C9(H9), C10(H10), C12(H12), C13(H13)
3.b Idealised Me refined as rotating group:
 C3(H3A,H3B,H3C), C5(H5A,H5B,H5C), C11(H11A,H11B,H11C)
3.c Idealised tetrahedral OH refined as rotating group:
 O3(H3), O5(H5), O6(H6A), O7(H7A), O8(H8A), O9(H9A)
;
_olex2_submission_special_instructions 'No special instructions were received'

loop_
_space_group_symop_operation_xyz
'x, y, z'
'-x+1/2, -y+1/2, z'
'-y+1/2, x, z'
'y, -x+1/2, z'
'-x, -y, -z'
'x-1/2, y-1/2, -z'
'y-1/2, -x, -z'
'-y, x-1/2, -z'

loop_
_atom_site_label
_atom_site_type_symbol
_atom_site_fract_x
_atom_site_fract_y
_atom_site_fract_z
_atom_site_U_iso_or_equiv
_atom_site_adp_type
_atom_site_occupancy
_atom_site_site_symmetry_order
_atom_site_calc_flag
_atom_site_refinement_flags_posn
_atom_site_refinement_flags_adp
_atom_site_refinement_flags_occupancy
_atom_site_disorder_assembly
_atom_site_disorder_group
Ni1 Ni 0.500000 0.500000 0.000000 0.04802(13) Uani 1 2 d S . P . .
N1 N 0.50817(9) 0.40888(9) 0.39203(18) 0.0548(4) Uani 1 1 d . . . . .
N2 N 0.59586(9) 0.67523(9) 0.0978(2) 0.0576(5) Uani 1 1 d . . . . .
N3 N 0.48977(9) 0.46050(9) 0.19938(18) 0.0527(4) Uani 1 1 d . . . . .
N4 N 0.58171(9) 0.44270(9) -0.04221(18) 0.0522(4) Uani 1 1 d . . . . .
N5 N 0.55784(8) 0.57694(9) 0.07348(18) 0.0527(4) Uani 1 1 d . . . . .
N6 N 0.68295(9) 0.41400(10) -0.0689(2) 0.0604(5) Uani 1 1 d . . . . .
C2 C 0.58035(11) 0.58514(11) 0.2059(2) 0.0601(6) Uani 1 1 d . . . . .
H2 H 0.579629 0.553065 0.275366 0.072 Uiso 1 1 calc R U . . .
C3 C 0.75238(12) 0.41159(16) -0.0483(3) 0.0804(8) Uani 1 1 d . . . . .
H3A H 0.773852 0.435495 -0.121955 0.121 Uiso 1 1 calc R U . . .
H3B H 0.766783 0.366732 -0.049766 0.121 Uiso 1 1 calc R U . . .
H3C H 0.763158 0.430907 0.040602 0.121 Uiso 1 1 calc R U . . .
C4 C 0.53243(11) 0.42774(11) 0.2701(2) 0.0550(5) Uani 1 1 d . . . . .
H4 H 0.574787 0.418548 0.239341 0.066 Uiso 1 1 calc R U . . .
C5 C 0.54379(13) 0.37468(13) 0.4994(2) 0.0689(7) Uani 1 1 d . . . . .
H5A H 0.578790 0.349983 0.457518 0.103 Uiso 1 1 calc R U . . .
H5B H 0.514696 0.345387 0.547943 0.103 Uiso 1 1 calc R U . . .
H5C H 0.561692 0.405795 0.564638 0.103 Uiso 1 1 calc R U . . .
C6 C 0.58581(12) 0.39388(11) -0.1376(2) 0.0569(5) Uani 1 1 d . . . . .
H6 H 0.550223 0.375316 -0.184175 0.068 Uiso 1 1 calc R U . . .
C7 C 0.44664(12) 0.42969(11) 0.3994(2) 0.0606(6) Uani 1 1 d . . . . .
H7 H 0.417344 0.423173 0.473017 0.073 Uiso 1 1 calc R U . . .
C8 C 0.64178(11) 0.45282(12) -0.0033(2) 0.0572(5) Uani 1 1 d . . . . .
H8 H 0.654214 0.483866 0.063221 0.069 Uiso 1 1 calc R U . . .
C9 C 0.60353(12) 0.64531(12) 0.2224(3) 0.0630(6) Uani 1 1 d . . . . .
H9 H 0.621465 0.663239 0.303592 0.076 Uiso 1 1 calc R U . . .
C10 C 0.56841(11) 0.63258(11) 0.0122(2) 0.0560(5) Uani 1 1 d . . . . .
H10 H 0.557897 0.641388 -0.080913 0.067 Uiso 1 1 calc R U . . .
C11 C 0.61282(14) 0.74173(12) 0.0666(3) 0.0743(7) Uani 1 1 d . . . . .
H11A H 0.584402 0.770772 0.117584 0.112 Uiso 1 1 calc R U . . .
H11B H 0.607922 0.749409 -0.032184 0.112 Uiso 1 1 calc R U . . .
H11C H 0.657520 0.749656 0.093529 0.112 Uiso 1 1 calc R U . . .
C12 C 0.43526(12) 0.46172(11) 0.2806(2) 0.0583(5) Uani 1 1 d . . . . .
H12 H 0.395845 0.481927 0.256821 0.070 Uiso 1 1 calc R U . . .
C13 C 0.64777(12) 0.37628(12) -0.1553(2) 0.0621(6) Uani 1 1 d . . . . .
H13 H 0.663627 0.344107 -0.215684 0.075 Uiso 1 1 calc R U . . .
S1 S 0.750000 0.750000 0.45551(10) 0.0403(2) Uani 1 4 d S T P . .
O2 O 0.7011(9) 0.7049(10) 0.4202(6) 0.0742(19) Uani 0.375 1 d . . P A 1
O4 O 0.750000 0.750000 0.6084(3) 0.0558(7) Uani 1 4 d S T P A .
S2 S 0.750000 0.250000 0.500000 0.0495(2) Uani 1 4 d S T P . .
O1 O 0.76193(7) 0.30676(7) 0.58793(16) 0.0549(4) Uani 1 1 d . . . . .
O3 O 0.74155(10) 0.51397(8) 0.70003(19) 0.0776(5) Uani 1 1 d . . . . .
H3 H 0.726087 0.487539 0.643755 0.116 Uiso 1 1 calc R U . . .
O5 O 0.75977(10) 0.62304(8) 0.72447(17) 0.0761(5) Uani 1 1 d . . . . .
H5 H 0.761670 0.656882 0.677539 0.114 Uiso 1 1 calc R U . . .
O6 O 0.71735(9) 0.42089(8) 0.50133(16) 0.0617(4) Uani 1 1 d . . . . .
H6A H 0.725957 0.382287 0.518784 0.093 Uiso 1 1 calc R U . . .
O7 O 0.72695(11) 0.57958(8) 0.50684(17) 0.0750(5) Uani 1 1 d . . . . .
H7A H 0.732354 0.617920 0.482353 0.112 Uiso 1 1 calc R U . . .
O8 O 0.69550(9) 0.37798(8) 0.27698(18) 0.0723(5) Uani 1 1 d . . . . .
H8A H 0.698815 0.343033 0.319658 0.109 Uiso 1 1 calc R U . . .
O9 O 0.70166(11) 0.48785(8) 0.31080(19) 0.0791(5) Uani 1 1 d . . . . .
H9A H 0.707097 0.515082 0.373465 0.119 Uiso 1 1 calc R U . . .
B1 B 0.74253(14) 0.57329(14) 0.6427(3) 0.0608(6) Uani 1 1 d . . . . .
B2 B 0.70537(13) 0.42748(13) 0.3649(3) 0.0606(7) Uani 1 1 d . . . . .
O2A O 0.7457(17) 0.6864(3) 0.3941(6) 0.092(3) Uani 0.375 1 d . . P A 2

loop_
_atom_site_aniso_label
_atom_site_aniso_U_11
_atom_site_aniso_U_22
_atom_site_aniso_U_33
_atom_site_aniso_U_23
_atom_site_aniso_U_13
_atom_site_aniso_U_12
Ni1 0.0503(2) 0.0521(2) 0.0417(2) 0.00518(15) -0.00438(15) -0.00290(16)
N1 0.0694(12) 0.0514(10) 0.0438(9) 0.0081(8) -0.0015(8) -0.0062(9)
N2 0.0575(11) 0.0543(11) 0.0611(11) -0.0023(9) 0.0033(9) -0.0054(8)
N3 0.0567(10) 0.0563(10) 0.0451(9) 0.0055(8) -0.0049(8) -0.0035(8)
N4 0.0532(10) 0.0553(10) 0.0482(9) 0.0054(8) -0.0026(8) -0.0011(8)
N5 0.0517(10) 0.0565(10) 0.0500(10) 0.0014(8) -0.0038(8) -0.0034(8)
N6 0.0542(11) 0.0651(12) 0.0620(12) 0.0159(10) -0.0002(9) 0.0034(9)
C2 0.0642(14) 0.0610(14) 0.0552(13) 0.0032(10) -0.0101(11) -0.0005(11)
C3 0.0570(15) 0.094(2) 0.0897(19) 0.0162(16) -0.0055(14) 0.0105(14)
C4 0.0596(13) 0.0571(12) 0.0482(11) 0.0048(10) -0.0033(10) -0.0076(10)
C5 0.0793(17) 0.0712(16) 0.0562(13) 0.0164(12) -0.0045(12) 0.0029(13)
C6 0.0630(14) 0.0581(13) 0.0495(12) 0.0043(10) -0.0011(10) -0.0037(10)
C7 0.0666(15) 0.0639(14) 0.0513(12) 0.0069(10) 0.0075(11) 0.0001(11)
C8 0.0565(13) 0.0624(14) 0.0527(12) 0.0068(10) -0.0048(10) 0.0001(11)
C9 0.0673(14) 0.0630(14) 0.0586(14) -0.0050(11) -0.0100(11) -0.0012(11)
C10 0.0589(13) 0.0578(13) 0.0514(12) 0.0002(10) 0.0012(10) -0.0071(10)
C11 0.0864(19) 0.0580(15) 0.0786(18) -0.0001(13) 0.0026(14) -0.0139(13)
C12 0.0622(13) 0.0611(13) 0.0517(12) 0.0065(10) 0.0029(10) -0.0015(11)
C13 0.0670(15) 0.0598(14) 0.0595(14) 0.0070(11) 0.0075(11) 0.0036(11)
S1 0.0404(3) 0.0404(3) 0.0400(5) 0.000 0.000 0.000
O2 0.077(5) 0.099(7) 0.047(3) 0.006(4) -0.020(4) -0.047(4)
O4 0.0631(11) 0.0631(11) 0.0411(15) 0.000 0.000 0.000
S2 0.0456(3) 0.0456(3) 0.0572(6) 0.000 0.000 0.000
O1 0.0552(8) 0.0478(8) 0.0617(9) -0.0029(7) -0.0057(7) 0.0052(6)
O3 0.1070(15) 0.0583(10) 0.0674(11) 0.0081(8) -0.0003(10) 0.0015(10)
O5 0.1109(15) 0.0614(10) 0.0561(10) 0.0056(8) -0.0064(10) -0.0035(10)
O6 0.0740(11) 0.0481(8) 0.0629(9) 0.0051(7) -0.0084(8) 0.0024(8)
O7 0.1100(15) 0.0517(10) 0.0632(10) 0.0030(8) -0.0107(10) -0.0053(10)
O8 0.0941(13) 0.0567(10) 0.0662(10) 0.0072(8) -0.0218(9) -0.0051(9)
O9 0.1111(15) 0.0536(10) 0.0725(11) 0.0104(8) -0.0312(11) -0.0032(10)
B1 0.0640(16) 0.0597(16) 0.0586(15) 0.0039(12) 0.0063(12) 0.0035(12)
B2 0.0575(15) 0.0568(15) 0.0675(17) 0.0087(12) -0.0133(13) -0.0023(12)
O2A 0.201(9) 0.038(3) 0.039(3) 0.000(2) 0.000(6) -0.009(6)

loop_
_atom_type_symbol
_atom_type_description
_atom_type_scat_dispersion_real
_atom_type_scat_dispersion_imag
_atom_type_scat_source
C C 0.0033 0.0016 'International Tables Vol C Tables 4.2.6.8 and 6.1.1.4'
H H 0.0000 0.0000 'International Tables Vol C Tables 4.2.6.8 and 6.1.1.4'
B B 0.0013 0.0007 'International Tables Vol C Tables 4.2.6.8 and 6.1.1.4'
N N 0.0061 0.0033 'International Tables Vol C Tables 4.2.6.8 and 6.1.1.4'
Ni Ni 0.3393 1.1124 'International Tables Vol C Tables 4.2.6.8 and 6.1.1.4'
O O 0.0106 0.0060 'International Tables Vol C Tables 4.2.6.8 and 6.1.1.4'
S S 0.1246 0.1234 'International Tables Vol C Tables 4.2.6.8 and 6.1.1.4'

loop_
_geom_angle_atom_site_label_1
_geom_angle_atom_site_label_2
_geom_angle_atom_site_label_3
_geom_angle
_geom_angle_site_symmetry_1
_geom_angle_site_symmetry_3
_geom_angle_publ_flag
N3 Ni1 N3 180.0 5_665 . ?
N3 Ni1 N5 87.66(7) . 5_665 ?
N3 Ni1 N5 92.34(7) 5_665 5_665 ?
N3 Ni1 N5 92.34(7) . . ?
N3 Ni1 N5 87.66(7) 5_665 . ?
N4 Ni1 N3 92.29(7) 5_665 5_665 ?
N4 Ni1 N3 92.29(7) . . ?
N4 Ni1 N3 87.71(7) . 5_665 ?
N4 Ni1 N3 87.71(7) 5_665 . ?
N4 Ni1 N4 180.0 5_665 . ?
N4 Ni1 N5 88.01(7) . 5_665 ?
N4 Ni1 N5 91.99(7) . . ?
N4 Ni1 N5 91.99(7) 5_665 5_665 ?
N4 Ni1 N5 88.01(7) 5_665 . ?
N5 Ni1 N5 180.0 . 5_665 ?
C4 N1 C5 125.5(2) . . ?
C4 N1 C7 107.93(19) . . ?
C7 N1 C5 126.56(19) . . ?
C9 N2 C11 125.8(2) . . ?
C10 N2 C9 107.32(19) . . ?
C10 N2 C11 126.8(2) . . ?
C4 N3 Ni1 127.84(15) . . ?
C4 N3 C12 105.31(18) . . ?
C12 N3 Ni1 126.81(14) . . ?
C6 N4 Ni1 126.53(15) . . ?
C8 N4 Ni1 127.84(16) . . ?
C8 N4 C6 104.6(2) . . ?
C2 N5 Ni1 126.75(15) . . ?
C10 N5 Ni1 127.02(15) . . ?
C10 N5 C2 104.87(19) . . ?
C8 N6 C3 126.0(2) . . ?
C8 N6 C13 107.3(2) . . ?
C13 N6 C3 126.6(2) . . ?
N5 C2 H2 124.9 . . ?
C9 C2 N5 110.3(2) . . ?
C9 C2 H2 124.9 . . ?
N6 C3 H3A 109.5 . . ?
N6 C3 H3B 109.5 . . ?
N6 C3 H3C 109.5 . . ?
H3A C3 H3B 109.5 . . ?
H3A C3 H3C 109.5 . . ?
H3B C3 H3C 109.5 . . ?
N1 C4 H4 124.5 . . ?
N3 C4 N1 111.1(2) . . ?
N3 C4 H4 124.5 . . ?
N1 C5 H5A 109.5 . . ?
N1 C5 H5B 109.5 . . ?
N1 C5 H5C 109.5 . . ?
H5A C5 H5B 109.5 . . ?
H5A C5 H5C 109.5 . . ?
H5B C5 H5C 109.5 . . ?
N4 C6 H6 124.9 . . ?
C13 C6 N4 110.1(2) . . ?
C13 C6 H6 124.9 . . ?
N1 C7 H7 127.0 . . ?
N1 C7 C12 106.1(2) . . ?
C12 C7 H7 127.0 . . ?
N4 C8 N6 111.8(2) . . ?
N4 C8 H8 124.1 . . ?
N6 C8 H8 124.1 . . ?
N2 C9 H9 127.1 . . ?
C2 C9 N2 105.9(2) . . ?
C2 C9 H9 127.1 . . ?
N2 C10 H10 124.2 . . ?
N5 C10 N2 111.7(2) . . ?
N5 C10 H10 124.2 . . ?
N2 C11 H11A 109.5 . . ?
N2 C11 H11B 109.5 . . ?
N2 C11 H11C 109.5 . . ?
H11A C11 H11B 109.5 . . ?
H11A C11 H11C 109.5 . . ?
H11B C11 H11C 109.5 . . ?
N3 C12 H12 125.2 . . ?
C7 C12 N3 109.6(2) . . ?
C7 C12 H12 125.2 . . ?
N6 C13 H13 126.9 . . ?
C6 C13 N6 106.1(2) . . ?
C6 C13 H13 126.9 . . ?
O2 S1 O2 152.1(5) 4_565 3_655 ?
O2 S1 O2 86.68(11) 2_665 4_565 ?
O2 S1 O2 152.1(5) 2_665 . ?
O2 S1 O2 86.68(11) 2_665 3_655 ?
O2 S1 O2 86.68(11) 4_565 . ?
O2 S1 O2 86.67(11) 3_655 . ?
O2 S1 O4 103.9(2) 4_565 . ?
O2 S1 O4 103.9(2) . . ?
O2 S1 O4 103.9(2) 3_655 . ?
O2 S1 O4 103.9(2) 2_665 . ?
O2 S1 O2A 122.9(4) 3_655 4_565 ?
O2 S1 O2A 42.2(5) 4_565 4_565 ?
O2 S1 O2A 42.2(5) 3_655 3_655 ?
O2 S1 O2A 45.0(5) 2_665 3_655 ?
O2 S1 O2A 122.9(4) 4_565 3_655 ?
O2 S1 O2A 120.6(4) 3_655 2_665 ?
O2 S1 O2A 42.2(5) 2_665 2_665 ?
O2 S1 O2A 120.6(4) . 3_655 ?
O2 S1 O2A 122.9(4) . 2_665 ?
O2 S1 O2A 45.0(5) 4_565 2_665 ?
O2 S1 O2A 120.6(4) 2_665 4_565 ?
O2 S1 O2A 45.0(5) . 4_565 ?
O2A S1 O4 114.2(2) . . ?
O2A S1 O4 114.2(2) 2_665 . ?
O2A S1 O4 114.2(2) 4_565 . ?
O2A S1 O4 114.2(2) 3_655 . ?
O2A S1 O2A 80.29(17) 4_565 2_665 ?
O2A S1 O2A 80.29(17) 3_655 2_665 ?
O2A S1 O2A 131.5(5) 4_565 3_655 ?
O2A S1 O2A 80.29(17) . 3_655 ?
O2A S1 O2A 80.29(17) . 4_565 ?
O2A S1 O2A 131.5(5) . 2_665 ?
O1 S2 O1 109.31(12) . 2_655 ?
O1 S2 O1 109.55(6) 8_656 2_655 ?
O1 S2 O1 109.55(6) 2_655 7_666 ?
O1 S2 O1 109.55(6) . 7_666 ?
O1 S2 O1 109.55(6) . 8_656 ?
O1 S2 O1 109.31(12) 8_656 7_666 ?
B1 O3 H3 109.5 . . ?
B1 O5 H5 109.5 . . ?
B2 O6 H6A 109.5 . . ?
B1 O7 H7A 109.5 . . ?
B2 O8 H8A 109.5 . . ?
B2 O9 H9A 109.5 . . ?
O3 B1 O7 118.8(2) . . ?
O5 B1 O3 117.3(2) . . ?
O5 B1 O7 123.9(2) . . ?
O6 B2 O9 118.7(2) . . ?
O8 B2 O6 124.6(2) . . ?
O8 B2 O9 116.6(2) . . ?

loop_
_geom_bond_atom_site_label_1
_geom_bond_atom_site_label_2
_geom_bond_distance
_geom_bond_site_symmetry_2
_geom_bond_publ_flag
Ni1 N3 2.1178(17) . ?
Ni1 N3 2.1178(17) 5_665 ?
Ni1 N4 2.1163(19) . ?
Ni1 N4 2.1163(18) 5_665 ?
Ni1 N5 2.1262(18) . ?
Ni1 N5 2.1262(18) 5_665 ?
N1 C4 1.348(3) . ?
N1 C5 1.465(3) . ?
N1 C7 1.353(3) . ?
N2 C9 1.372(3) . ?
N2 C10 1.344(3) . ?
N2 C11 1.459(3) . ?
N3 C4 1.313(3) . ?
N3 C12 1.383(3) . ?
N4 C6 1.378(3) . ?
N4 C8 1.323(3) . ?
N5 C2 1.382(3) . ?
N5 C10 1.320(3) . ?
N6 C3 1.459(3) . ?
N6 C8 1.339(3) . ?
N6 C13 1.363(3) . ?
C2 H2 0.9500 . ?
C2 C9 1.351(3) . ?
C3 H3A 0.9800 . ?
C3 H3B 0.9800 . ?
C3 H3C 0.9800 . ?
C4 H4 0.9500 . ?
C5 H5A 0.9800 . ?
C5 H5B 0.9800 . ?
C5 H5C 0.9800 . ?
C6 H6 0.9500 . ?
C6 C13 1.351(3) . ?
C7 H7 0.9500 . ?
C7 C12 1.355(3) . ?
C8 H8 0.9500 . ?
C9 H9 0.9500 . ?
C10 H10 0.9500 . ?
C11 H11A 0.9800 . ?
C11 H11B 0.9800 . ?
C11 H11C 0.9800 . ?
C12 H12 0.9500 . ?
C13 H13 0.9500 . ?
S1 O2 1.426(5) . ?
S1 O2 1.426(5) 4_565 ?
S1 O2 1.426(5) 3_655 ?
S1 O2 1.426(5) 2_665 ?
S1 O4 1.488(3) . ?
S1 O2A 1.454(5) 3_655 ?
S1 O2A 1.454(5) 4_565 ?
S1 O2A 1.454(5) . ?
S1 O2A 1.454(5) 2_665 ?
S2 O1 1.4792(14) . ?
S2 O1 1.4792(14) 7_666 ?
S2 O1 1.4792(14) 8_656 ?
S2 O1 1.4792(14) 2_655 ?
O3 H3 0.8400 . ?
O3 B1 1.355(3) . ?
O5 H5 0.8400 . ?
O5 B1 1.354(3) . ?
O6 H6A 0.8400 . ?
O6 B2 1.358(3) . ?
O7 H7A 0.8400 . ?
O7 B1 1.367(3) . ?
O8 H8A 0.8400 . ?
O8 B2 1.354(3) . ?
O9 H9A 0.8400 . ?
O9 B2 1.364(3) . ?

loop_
_geom_torsion_atom_site_label_1
_geom_torsion_atom_site_label_2
_geom_torsion_atom_site_label_3
_geom_torsion_atom_site_label_4
_geom_torsion
_geom_torsion_site_symmetry_1
_geom_torsion_site_symmetry_2
_geom_torsion_site_symmetry_3
_geom_torsion_site_symmetry_4
_geom_torsion_publ_flag
Ni1 N3 C4 N1 -178.40(14) . . . . ?
Ni1 N3 C12 C7 178.00(16) . . . . ?
Ni1 N4 C6 C13 168.30(15) . . . . ?
Ni1 N4 C8 N6 -168.29(14) . . . . ?
Ni1 N5 C2 C9 -166.96(16) . . . . ?
Ni1 N5 C10 N2 167.10(15) . . . . ?
N1 C7 C12 N3 0.2(3) . . . . ?
N4 C6 C13 N6 0.6(3) . . . . ?
N5 C2 C9 N2 -0.4(3) . . . . ?
C2 N5 C10 N2 -0.2(3) . . . . ?
C3 N6 C8 N4 -178.6(2) . . . . ?
C3 N6 C13 C6 178.2(2) . . . . ?
C4 N1 C7 C12 -0.7(3) . . . . ?
C4 N3 C12 C7 0.3(3) . . . . ?
C5 N1 C4 N3 -176.3(2) . . . . ?
C5 N1 C7 C12 176.5(2) . . . . ?
C6 N4 C8 N6 0.6(2) . . . . ?
C7 N1 C4 N3 0.9(3) . . . . ?
C8 N4 C6 C13 -0.7(2) . . . . ?
C8 N6 C13 C6 -0.3(3) . . . . ?
C9 N2 C10 N5 0.0(3) . . . . ?
C10 N2 C9 C2 0.3(3) . . . . ?
C10 N5 C2 C9 0.4(3) . . . . ?
C11 N2 C9 C2 178.6(2) . . . . ?
C11 N2 C10 N5 -178.3(2) . . . . ?
C12 N3 C4 N1 -0.7(2) . . . . ?
C13 N6 C8 N4 -0.2(3) . . . . ?
